data_7050267
loop_
_publ_author_name
'Xu Ji-Qing'
'Hai-Ying Bie'
'Jing Lu'
'Jie-Hui Yu'
'Xiao Zhang'

_publ_section_title
;
Syntheses, Characterization and Optical Properties
of Some Copper(I) Halides with 1,10-Phenanthroline Ligand
;
_journal_name_full 'New J.Chem.(Nouv.J.Chim.)'
_journal_year 2004
_chemical_formula_sum 'C12 H8 Cu1.5 I1.5 N2'
_chemical_formula_weight 465.86
_space_group_IT_number 15
_symmetry_cell_setting monoclinic
_symmetry_space_group_name_Hall '-C 2yc'
_symmetry_space_group_name_H-M 'C 1 2/c 1'
_atom_sites_solution_hydrogens geom
_atom_sites_solution_primary direct
_atom_sites_solution_secondary difmap
_cell_angle_alpha 90.00
_cell_angle_beta 94.105(2)
_cell_angle_gamma 90.00
_cell_formula_units_Z 8
_cell_length_a 10.0495(8)
_cell_length_b 15.0351(12)
_cell_length_c 16.8237(12)
_cell_measurement_reflns_used ?
_cell_measurement_temperature 293(2)
_cell_measurement_theta_max 23.22
_cell_measurement_theta_min 2.43
_cell_volume 2535.5(3)
_diffrn_ambient_temperature 293(2)
_diffrn_detector_area_resol_mean ?
_diffrn_measurement_device_type 'Siements SMART CCD'
_diffrn_measurement_method 'Omega scan'
_diffrn_radiation_monochromator graphite
_diffrn_radiation_source 'fine-focus sealed tube'
_diffrn_radiation_type MoK\a
_diffrn_radiation_wavelength 0.71073
_diffrn_reflns_av_R_equivalents 0.1036
_diffrn_reflns_av_sigmaI/netI 0.0737
_diffrn_reflns_limit_h_max 11
_diffrn_reflns_limit_h_min -11
_diffrn_reflns_limit_k_max 16
_diffrn_reflns_limit_k_min -16
_diffrn_reflns_limit_l_max 18
_diffrn_reflns_limit_l_min -16
_diffrn_reflns_number 6074
_diffrn_reflns_theta_max 23.22
_diffrn_reflns_theta_min 2.43
_diffrn_standards_decay_% 0
_diffrn_standards_interval_count ?
_diffrn_standards_interval_time .
_diffrn_standards_number 0
_exptl_absorpt_coefficient_mu 6.168
_exptl_absorpt_correction_T_max 0.351
_exptl_absorpt_correction_T_min 0.187
_exptl_absorpt_correction_type 'empirical absorption Correction'
_exptl_absorpt_process_details ?
_exptl_crystal_colour red
_exptl_crystal_density_diffrn 2.441
_exptl_crystal_density_meas ?
_exptl_crystal_density_method 'not measured'
_exptl_crystal_description columnar
_exptl_crystal_F_000 1736
_exptl_crystal_size_max 0.14
_exptl_crystal_size_mid 0.14
_exptl_crystal_size_min 0.08
_refine_ls_extinction_coef ?
_refine_ls_extinction_method none
_refine_ls_goodness_of_fit_ref 0.965
_refine_ls_hydrogen_treatment constr
_refine_ls_matrix_type full
_refine_ls_number_parameters 155
_refine_ls_number_reflns 1807
_refine_ls_number_restraints 0
_refine_ls_restrained_S_all 0.965
_refine_ls_R_factor_all 0.0571
_refine_ls_R_factor_gt 0.0386
_refine_ls_shift/su_max 0.001
_refine_ls_shift/su_mean 0.000
_refine_ls_structure_factor_coef Fsqd
_refine_ls_weighting_details 'calc w=1/[\s^2^(Fo^2^)+(0.0322P)^2^+0.0000P] where P=(Fo^2^+2Fc^2^)/3'
_refine_ls_weighting_scheme calc
_refine_ls_wR_factor_gt 0.0804
_refine_ls_wR_factor_ref 0.0859
_reflns_number_gt 1355
_reflns_number_total 1807
_reflns_threshold_expression I>2\sigma(I)
_cod_original_sg_symbol_H-M 'C 2/c'
_cod_original_formula_sum 'C12 H8 Cu1.50 I1.50 N2'
_cod_database_code 7050267

loop_
_symmetry_equiv_pos_as_xyz
'x, y, z'
'-x, y, -z+1/2'
'x+1/2, y+1/2, z'
'-x+1/2, y+1/2, -z+1/2'
'-x, -y, -z'
'x, -y, z-1/2'
'-x+1/2, -y+1/2, -z'
'x+1/2, -y+1/2, z-1/2'

loop_
_atom_site_label
_atom_site_type_symbol
_atom_site_fract_x
_atom_site_fract_y
_atom_site_fract_z
_atom_site_U_iso_or_equiv
_atom_site_adp_type
_atom_site_occupancy
_atom_site_symmetry_multiplicity
_atom_site_calc_flag
_atom_site_refinement_flags
_atom_site_disorder_assembly
_atom_site_disorder_group
I1 I 0.19635(5) 0.20615(4) 0.29860(3) 0.0447(2) Uani 1 1 d . . .
I2 I 0.0000 0.48194(5) 0.2500 0.0547(3) Uani 1 2 d S . .
Cu1 Cu 0.06223(11) 0.19073(7) 0.16199(6) 0.0556(3) Uani 1 1 d . . .
Cu2 Cu 0.0000 0.32016(11) 0.2500 0.0690(5) Uani 1 2 d S . .
N2 N 0.1222(6) 0.0825(4) 0.1002(4) 0.0414(16) Uani 1 1 d . . .
N1 N 0.0659(6) 0.2511(4) 0.0513(4) 0.0411(16) Uani 1 1 d . . .
C12 C 0.0966(7) 0.1891(5) -0.0055(5) 0.040(2) Uani 1 1 d . . .
C11 C 0.1291(7) 0.1015(5) 0.0218(5) 0.0384(19) Uani 1 1 d . . .
C7 C 0.1664(7) 0.0360(6) -0.0341(5) 0.043(2) Uani 1 1 d . . .
C3 C 0.0642(8) 0.2992(6) -0.1082(5) 0.053(2) Uani 1 1 d . . .
H3A H 0.0624 0.3161 -0.1615 0.064 Uiso 1 1 calc R . .
C6 C 0.1678(8) 0.0604(7) -0.1157(5) 0.056(2) Uani 1 1 d . . .
H6A H 0.1927 0.0185 -0.1525 0.067 Uiso 1 1 calc R . .
C10 C 0.1589(8) 0.0030(6) 0.1243(5) 0.051(2) Uani 1 1 d . . .
H10A H 0.1576 -0.0093 0.1784 0.061 Uiso 1 1 calc R . .
C4 C 0.0978(8) 0.2112(6) -0.0862(5) 0.045(2) Uani 1 1 d . . .
C2 C 0.0346(8) 0.3594(6) -0.0521(5) 0.049(2) Uani 1 1 d . . .
H2A H 0.0143 0.4180 -0.0662 0.059 Uiso 1 1 calc R . .
C9 C 0.2001(8) -0.0653(6) 0.0744(6) 0.057(2) Uani 1 1 d . . .
H9A H 0.2251 -0.1209 0.0945 0.069 Uiso 1 1 calc R . .
C5 C 0.1331(9) 0.1445(7) -0.1411(6) 0.059(2) Uani 1 1 d . . .
H5A H 0.1325 0.1583 -0.1950 0.071 Uiso 1 1 calc R . .
C8 C 0.2019(8) -0.0467(6) -0.0038(6) 0.053(2) Uani 1 1 d . . .
H8A H 0.2278 -0.0907 -0.0384 0.063 Uiso 1 1 calc R . .
C1 C 0.0352(8) 0.3320(6) 0.0270(6) 0.053(2) Uani 1 1 d . . .
H1A H 0.0124 0.3734 0.0648 0.064 Uiso 1 1 calc R . .
